data_7158730
loop_
_publ_author_name
'Liu, Hongxin'
'Zhang, Yanjiang'
'Chen, Yuchan'
'Liu, Zhaoming'
'Tan, Haibo'
'Zhang, Weimin'

_publ_section_title
;
 Pyrone and isocoumarin derivatives from the endophytic fungus
 <i>Cytospora rhizophorae</i>.
;
_journal_issue 24
_journal_name_full 'Organic &amp; biomolecular chemistry'
_journal_page_first 4900
_journal_page_last 4904
_journal_paper_doi 10.1039/d2ob00846g
_journal_volume 20
_journal_year 2022
_chemical_formula_moiety 'C23 H24 O7'
_chemical_formula_sum 'C23 H24 O7'
_chemical_formula_weight 412.42
_space_group_crystal_system monoclinic
_space_group_IT_number 14
_space_group_name_Hall '-P 2ybc'
_space_group_name_H-M_alt 'P 1 21/c 1'
_atom_sites_solution_hydrogens geom
_atom_sites_solution_primary dual
_audit_block_doi 10.5517/ccdc.csd.cc2896tm
_audit_creation_date 2020-08-14
_audit_creation_method
;
Olex2 1.2
(compiled 2018.05.29 svn.r3508 for OlexSys, GUI svn.r5506)
;
_audit_update_record
;
2021-07-04 deposited with the CCDC.	2022-06-06 downloaded from the CCDC.
;
_cell_angle_alpha 90
_cell_angle_beta 96.603(3)
_cell_angle_gamma 90
_cell_formula_units_Z 4
_cell_length_a 12.2709(5)
_cell_length_b 15.7729(5)
_cell_length_c 10.1394(3)
_cell_measurement_reflns_used 1679
_cell_measurement_temperature 106.6(8)
_cell_measurement_theta_max 68.6950
_cell_measurement_theta_min 3.6100
_cell_volume 1949.44(12)
_computing_cell_refinement 'CrysAlisPro 1.171.39.33c (Rigaku OD, 2017)'
_computing_data_collection 'CrysAlisPro 1.171.39.33c (Rigaku OD, 2017)'
_computing_data_reduction 'CrysAlisPro 1.171.39.33c (Rigaku OD, 2017)'
_computing_molecular_graphics 'Olex2 (Dolomanov et al., 2009)'
_computing_publication_material 'Olex2 (Dolomanov et al., 2009)'
_computing_structure_refinement 'ShelXL (Sheldrick, 2015)'
_computing_structure_solution 'ShelXT (Sheldrick, 2015)'
_diffrn_ambient_environment N~2~
_diffrn_ambient_temperature 106.6(8)
_diffrn_detector 'Pilatus3R 200K-A'
_diffrn_measured_fraction_theta_full 0.991
_diffrn_measured_fraction_theta_max 0.964
_diffrn_measurement_details
;
List of Runs (angles in degrees, time in seconds):

  # Type    Start    End  Width  t~exp~   \w     \q     \k     \f   Frames
#--------------------------------------------------------------------------
  1  \w    -27.00  17.00   0.50    2.00    --    0.00 -82.00-180.00   88
  2  \w    -22.00   6.00   0.50    2.00    --    0.00 -82.00 120.00   56
  3  \w    -30.00  29.00   0.50    2.00    --    0.00 -82.00 -30.00  118
  4  \w     -8.00  26.00   0.50    2.00    --    0.00 -82.00 -90.00   68
  5  \w     67.00 102.00   0.50   10.00    --   88.70 -77.00-120.00   70
  6  \w     91.00 118.00   0.50   10.00    --   88.70  82.00 -90.00   54
  7  \w      2.00 107.00   0.50   10.00    --   88.70 -45.00 -60.00  210
  8  \w      6.00  98.00   0.50   10.00    --   88.70 -61.00-180.00  184
  9  \w     72.00  99.00   0.50   10.00    --   88.70 -61.00  60.00   54
 10  \w      7.00  34.00   0.50   10.00    --   88.70 -77.00-120.00   54
 11  \w    132.00 160.00   0.50   10.00    --   88.70  82.00 -90.00   56
 12  \w     -1.00 116.00   0.50   10.00    --   88.70 -77.00-180.00  234
 13  \w     93.00 118.00   0.50   10.00    --   88.70 -77.00  60.00   50
 14  \w     72.00 177.00   0.50   10.00    --   88.70  15.00  90.00  210
;
_diffrn_measurement_device 'four-circle diffractometer'
_diffrn_measurement_device_type 'XtaLAB Pro: Kappa single'
_diffrn_measurement_method '\w scans'
_diffrn_orient_matrix_type 'CrysAlisPro convention (1999,Acta A55,543-557)'
_diffrn_orient_matrix_UB_11 0.0847133000
_diffrn_orient_matrix_UB_12 0.0689316000
_diffrn_orient_matrix_UB_13 -0.0226446000
_diffrn_orient_matrix_UB_21 -0.0927906000
_diffrn_orient_matrix_UB_22 0.0659796000
_diffrn_orient_matrix_UB_23 -0.0233539000
_diffrn_orient_matrix_UB_31 0.0131664000
_diffrn_orient_matrix_UB_32 0.0208333000
_diffrn_orient_matrix_UB_33 0.1495202000
_diffrn_radiation_monochromator graphite
_diffrn_radiation_probe x-ray
_diffrn_radiation_type CuK\a
_diffrn_radiation_wavelength 1.54184
_diffrn_reflns_av_R_equivalents 0.0734
_diffrn_reflns_av_unetI/netI 0.0925
_diffrn_reflns_Laue_measured_fraction_full 0.991
_diffrn_reflns_Laue_measured_fraction_max 0.964
_diffrn_reflns_limit_h_max 14
_diffrn_reflns_limit_h_min -14
_diffrn_reflns_limit_k_max 18
_diffrn_reflns_limit_k_min -19
_diffrn_reflns_limit_l_max 11
_diffrn_reflns_limit_l_min -6
_diffrn_reflns_number 10730
_diffrn_reflns_point_group_measured_fraction_full 0.991
_diffrn_reflns_point_group_measured_fraction_max 0.964
_diffrn_reflns_theta_full 67.684
_diffrn_reflns_theta_max 70.908
_diffrn_reflns_theta_min 3.626
_diffrn_source 'Rotating-anode X-ray tube'
_diffrn_source_type 'MicroMax 007 (Cu) X-ray Source'
_exptl_absorpt_coefficient_mu 0.864
_exptl_absorpt_correction_T_max 1.00000
_exptl_absorpt_correction_T_min 0.91822
_exptl_absorpt_correction_type multi-scan
_exptl_absorpt_process_details
;
CrysAlisPro 1.171.39.33c (Rigaku Oxford Diffraction, 2017)
Empirical absorption correction using spherical harmonics,
 implemented in SCALE3 ABSPACK scaling algorithm.
;
_exptl_crystal_colour 'clear light colourless'
_exptl_crystal_colour_lustre clear
_exptl_crystal_colour_modifier light
_exptl_crystal_colour_primary colourless
_exptl_crystal_density_diffrn 1.405
_exptl_crystal_description needle
_exptl_crystal_F_000 872
_exptl_crystal_size_max 0.25
_exptl_crystal_size_mid 0.04
_exptl_crystal_size_min 0.03
_refine_diff_density_max 0.270
_refine_diff_density_min -0.219
_refine_diff_density_rms 0.057
_refine_ls_extinction_method none
_refine_ls_goodness_of_fit_ref 0.983
_refine_ls_hydrogen_treatment constr
_refine_ls_matrix_type full
_refine_ls_number_parameters 277
_refine_ls_number_reflns 3628
_refine_ls_number_restraints 0
_refine_ls_restrained_S_all 0.983
_refine_ls_R_factor_all 0.1025
_refine_ls_R_factor_gt 0.0529
_refine_ls_shift/su_max 0.000
_refine_ls_shift/su_mean 0.000
_refine_ls_structure_factor_coef Fsqd
_refine_ls_weighting_details 'w=1/[\s^2^(Fo^2^)+(0.0612P)^2^] where P=(Fo^2^+2Fc^2^)/3'
_refine_ls_weighting_scheme calc
_refine_ls_wR_factor_gt 0.1169
_refine_ls_wR_factor_ref 0.1377
_reflns_Friedel_coverage 0.000
_reflns_number_gt 2209
_reflns_number_total 3628
_reflns_threshold_expression 'I > 2\s(I)'
_cod_data_source_file d2ob00846g2.cif
_cod_data_source_block zhangyanjiang_zyj-a761-44_collect
_cod_depositor_comments 'Adding full bibliography for 7158730.cif.'
_cod_database_code 7158730
_shelx_shelxl_version_number 2014/7
_shelx_space_group_comment
;
The symmetry employed for this shelxl refinement is uniquely defined
by the following loop, which should always be used as a source of
symmetry information in preference to the above space-group names.
They are only intended as comments.
;
_shelx_estimated_absorpt_t_max 0.975
_shelx_estimated_absorpt_t_min 0.813
_reflns_odcompleteness_completeness 99.91
_reflns_odcompleteness_iscentric 1
_reflns_odcompleteness_theta 64.99
_olex2_refinement_description
;
1. Fixed Uiso
 At 1.2 times of:
  All C(H) groups, All C(H,H) groups
 At 1.5 times of:
  All C(H,H,H) groups, All O(H) groups
2.a Secondary CH2 refined with riding coordinates:
 C7(H7A,H7B), C8(H8A,H8B), C9(H9A,H9B), C10(H10A,H10B)
2.b Aromatic/amide H refined with riding coordinates:
 C7'(H7'), C12'(H12')
2.c Idealised Me refined as rotating group:
 C11'(H11A,H11B,H11C), C13'(H13A,H13B,H13C), C12(H12A,H12B,H12C), C11(H11D,
 H11E,H11F)
2.d Idealised tetrahedral OH refined as rotating group:
 O28(H28), O29(H29)
;
_olex2_submission_special_instructions 'No special instructions were received'
_oxdiff_exptl_absorpt_empirical_details
;
Empirical correction (ABSPACK) includes:
- Absorption correction using spherical harmonics
- Frame scaling
;
_oxdiff_exptl_absorpt_empirical_full_max 1.582
_oxdiff_exptl_absorpt_empirical_full_min 0.849

loop_
_space_group_symop_operation_xyz
'x, y, z'
'-x, y+1/2, -z+1/2'
'-x, -y, -z'
'x, -y-1/2, z-1/2'

loop_
_atom_site_label
_atom_site_type_symbol
_atom_site_fract_x
_atom_site_fract_y
_atom_site_fract_z
_atom_site_U_iso_or_equiv
_atom_site_adp_type
_atom_site_occupancy
_atom_site_site_symmetry_order
_atom_site_calc_flag
_atom_site_refinement_flags_posn
_atom_site_refinement_flags_adp
_atom_site_refinement_flags_occupancy
_atom_site_disorder_assembly
_atom_site_disorder_group
O1 O 0.25851(16) 0.39683(12) 0.31224(17) 0.0259(5) Uani 1 1 d . . . . .
O2' O 0.15546(16) 0.75307(11) 0.44860(17) 0.0276(5) Uani 1 1 d . . . . .
O19 O 0.40503(16) 0.41660(12) 0.45696(18) 0.0278(5) Uani 1 1 d . . . . .
O28 O 0.53212(17) 0.76281(12) 0.93518(18) 0.0293(5) Uani 1 1 d . . . . .
H28 H 0.5508 0.8081 0.9707 0.044 Uiso 1 1 calc GR . . . .
O18 O 0.11860(16) 0.61810(12) 0.40506(18) 0.0302(5) Uani 1 1 d . . . . .
O29 O 0.33839(18) 0.95336(12) 0.63491(19) 0.0299(5) Uani 1 1 d . . . . .
H29 H 0.2939 0.9539 0.5681 0.045 Uiso 1 1 calc GR . . . .
O27 O 0.19468(17) 0.88850(12) 0.45374(18) 0.0309(5) Uani 1 1 d . . . . .
C9' C 0.3015(2) 0.80327(16) 0.6117(2) 0.0230(6) Uani 1 1 d . . . . .
C8' C 0.3578(2) 0.87259(17) 0.6744(3) 0.0251(6) Uani 1 1 d . . . . .
C10' C 0.3312(2) 0.71953(17) 0.6558(2) 0.0222(6) Uani 1 1 d . . . . .
C1' C 0.2170(2) 0.81846(18) 0.5026(3) 0.0254(6) Uani 1 1 d . . . . .
C2 C 0.3166(2) 0.44434(17) 0.4093(3) 0.0233(6) Uani 1 1 d . . . . .
C3 C 0.2669(2) 0.52180(17) 0.4450(2) 0.0227(6) Uani 1 1 d . . . . .
C4' C 0.2762(2) 0.65125(17) 0.5726(2) 0.0227(6) Uani 1 1 d . . . . .
C6' C 0.4585(2) 0.77733(18) 0.8276(3) 0.0240(6) Uani 1 1 d . . . . .
C5' C 0.4080(2) 0.70502(17) 0.7642(2) 0.0230(6) Uani 1 1 d . . . . .
C7' C 0.4356(2) 0.85918(18) 0.7824(3) 0.0265(7) Uani 1 1 d . . . . .
H7' H 0.4726 0.9049 0.8246 0.032 Uiso 1 1 calc R . . . .
C6 C 0.1625(2) 0.42241(17) 0.2418(3) 0.0237(6) Uani 1 1 d . . . . .
C12' C 0.3236(2) 0.57831(17) 0.5414(2) 0.0241(6) Uani 1 1 d . . . . .
H12' H 0.3931 0.5643 0.5820 0.029 Uiso 1 1 calc R . . . .
C4 C 0.1689(2) 0.54500(17) 0.3775(3) 0.0249(6) Uani 1 1 d . . . . .
C3' C 0.1615(2) 0.67126(17) 0.5146(3) 0.0254(6) Uani 1 1 d . . . . .
C5 C 0.1133(2) 0.49660(18) 0.2712(3) 0.0255(6) Uani 1 1 d . . . . .
C11' C 0.4396(3) 0.61901(18) 0.8211(3) 0.0282(7) Uani 1 1 d . . . . .
H11A H 0.3797 0.5803 0.8004 0.042 Uiso 1 1 calc GR . . . .
H11B H 0.4562 0.6234 0.9157 0.042 Uiso 1 1 calc GR . . . .
H11C H 0.5029 0.5986 0.7833 0.042 Uiso 1 1 calc GR . . . .
C7 C 0.1319(3) 0.36228(18) 0.1306(3) 0.0278(7) Uani 1 1 d . . . . .
H7A H 0.0572 0.3731 0.0920 0.033 Uiso 1 1 calc R . . . .
H7B H 0.1360 0.3045 0.1636 0.033 Uiso 1 1 calc R . . . .
C8 C 0.2105(3) 0.37340(19) 0.0245(3) 0.0298(7) Uani 1 1 d . . . . .
H8A H 0.1933 0.4265 -0.0216 0.036 Uiso 1 1 calc R . . . .
H8B H 0.2847 0.3778 0.0687 0.036 Uiso 1 1 calc R . . . .
C9 C 0.2074(3) 0.30299(17) -0.0774(3) 0.0297(7) Uani 1 1 d . . . . .
H9A H 0.1344 0.2997 -0.1253 0.036 Uiso 1 1 calc R . . . .
H9B H 0.2228 0.2493 -0.0323 0.036 Uiso 1 1 calc R . . . .
C13' C 0.0795(2) 0.6700(2) 0.6145(3) 0.0334(7) Uani 1 1 d . . . . .
H13A H 0.1001 0.7112 0.6826 0.050 Uiso 1 1 calc GR . . . .
H13B H 0.0782 0.6146 0.6536 0.050 Uiso 1 1 calc GR . . . .
H13C H 0.0080 0.6835 0.5708 0.050 Uiso 1 1 calc GR . . . .
C12 C 0.0110(3) 0.52984(19) 0.1948(3) 0.0340(7) Uani 1 1 d . . . . .
H12A H 0.0283 0.5785 0.1442 0.051 Uiso 1 1 calc GR . . . .
H12B H -0.0402 0.5457 0.2553 0.051 Uiso 1 1 calc GR . . . .
H12C H -0.0210 0.4867 0.1358 0.051 Uiso 1 1 calc GR . . . .
C10 C 0.2908(3) 0.31762(19) -0.1758(3) 0.0331(7) Uani 1 1 d . . . . .
H10A H 0.3613 0.3307 -0.1266 0.040 Uiso 1 1 calc R . . . .
H10B H 0.2990 0.2655 -0.2245 0.040 Uiso 1 1 calc R . . . .
C11 C 0.2604(3) 0.3880(2) -0.2738(3) 0.0384(8) Uani 1 1 d . . . . .
H11D H 0.3185 0.3961 -0.3283 0.058 Uiso 1 1 calc GR . . . .
H11E H 0.2491 0.4395 -0.2266 0.058 Uiso 1 1 calc GR . . . .
H11F H 0.1941 0.3733 -0.3288 0.058 Uiso 1 1 calc GR . . . .

loop_
_atom_site_aniso_label
_atom_site_aniso_U_11
_atom_site_aniso_U_22
_atom_site_aniso_U_33
_atom_site_aniso_U_23
_atom_site_aniso_U_13
_atom_site_aniso_U_12
O1 0.0338(11) 0.0197(10) 0.0233(10) -0.0015(8) 0.0001(8) 0.0008(9)
O2' 0.0367(12) 0.0164(10) 0.0276(11) 0.0023(8) -0.0061(9) 0.0002(9)
O19 0.0331(12) 0.0219(10) 0.0276(11) -0.0007(8) -0.0002(9) 0.0024(9)
O28 0.0354(12) 0.0235(11) 0.0268(11) -0.0014(8) -0.0061(9) -0.0014(10)
O18 0.0343(12) 0.0229(10) 0.0316(11) -0.0095(8) -0.0048(9) 0.0046(9)
O29 0.0435(13) 0.0179(10) 0.0275(11) 0.0020(8) 0.0003(9) 0.0035(9)
O27 0.0394(12) 0.0199(10) 0.0318(11) 0.0037(8) -0.0029(9) 0.0058(9)
C9' 0.0300(16) 0.0186(14) 0.0202(13) -0.0022(11) 0.0021(12) 0.0007(13)
C8' 0.0339(17) 0.0182(14) 0.0239(15) 0.0011(11) 0.0062(12) 0.0019(13)
C10' 0.0285(16) 0.0165(13) 0.0225(14) -0.0024(11) 0.0073(12) -0.0019(12)
C1' 0.0327(17) 0.0217(15) 0.0215(14) -0.0014(12) 0.0022(12) 0.0007(13)
C2 0.0329(16) 0.0185(14) 0.0189(14) 0.0008(11) 0.0044(12) -0.0019(13)
C3 0.0302(16) 0.0171(13) 0.0208(14) -0.0005(11) 0.0031(12) -0.0016(12)
C4' 0.0303(16) 0.0178(13) 0.0199(14) 0.0008(11) 0.0021(11) 0.0022(12)
C6' 0.0282(16) 0.0224(14) 0.0211(14) -0.0002(11) 0.0016(12) 0.0011(13)
C5' 0.0290(16) 0.0208(14) 0.0194(13) 0.0002(11) 0.0028(11) 0.0028(12)
C7' 0.0333(17) 0.0211(14) 0.0252(15) -0.0039(12) 0.0042(12) -0.0001(13)
C6 0.0268(15) 0.0206(14) 0.0234(14) 0.0014(11) 0.0020(12) -0.0020(12)
C12' 0.0328(16) 0.0196(14) 0.0197(14) 0.0032(11) 0.0023(12) 0.0001(13)
C4 0.0321(16) 0.0202(14) 0.0224(14) 0.0011(11) 0.0038(12) 0.0000(13)
C3' 0.0367(17) 0.0169(14) 0.0215(14) -0.0016(11) -0.0010(12) -0.0002(13)
C5 0.0288(16) 0.0229(14) 0.0246(15) -0.0021(12) 0.0019(12) -0.0019(13)
C11' 0.0368(17) 0.0249(15) 0.0216(14) 0.0006(12) -0.0023(12) 0.0016(14)
C7 0.0367(17) 0.0202(15) 0.0262(15) -0.0015(12) 0.0020(12) -0.0005(13)
C8 0.0386(18) 0.0232(15) 0.0272(15) -0.0002(12) 0.0023(13) 0.0004(14)
C9 0.0395(18) 0.0190(14) 0.0308(15) -0.0024(12) 0.0045(13) 0.0006(14)
C13' 0.0332(17) 0.0347(17) 0.0324(16) -0.0019(14) 0.0040(13) -0.0007(15)
C12 0.0380(19) 0.0287(16) 0.0335(17) -0.0039(13) -0.0041(14) -0.0005(14)
C10 0.0440(19) 0.0248(16) 0.0310(16) -0.0009(13) 0.0071(14) 0.0009(14)
C11 0.046(2) 0.0382(18) 0.0322(17) 0.0042(14) 0.0109(15) 0.0035(16)

loop_
_atom_type_symbol
_atom_type_description
_atom_type_scat_dispersion_real
_atom_type_scat_dispersion_imag
_atom_type_scat_source
C C 0.0181 0.0091 'International Tables Vol C Tables 4.2.6.8 and 6.1.1.4'
H H 0.0000 0.0000 'International Tables Vol C Tables 4.2.6.8 and 6.1.1.4'
O O 0.0492 0.0322 'International Tables Vol C Tables 4.2.6.8 and 6.1.1.4'

loop_
_geom_angle_atom_site_label_1
_geom_angle_atom_site_label_2
_geom_angle_atom_site_label_3
_geom_angle
_geom_angle_site_symmetry_1
_geom_angle_site_symmetry_3
_geom_angle_publ_flag
C6 O1 C2 124.1(2) . . ?
C1' O2' C3' 119.5(2) . . ?
C6' O28 H28 109.5 . . ?
C4 O18 C3' 121.3(2) . . ?
C8' O29 H29 109.5 . . ?
C8' C9' C10' 118.9(2) . . ?
C8' C9' C1' 119.3(2) . . ?
C10' C9' C1' 121.9(2) . . ?
O29 C8' C9' 122.6(2) . . ?
O29 C8' C7' 117.5(2) . . ?
C7' C8' C9' 119.9(3) . . ?
C9' C10' C4' 114.2(2) . . ?
C5' C10' C9' 121.9(2) . . ?
C5' C10' C4' 123.8(2) . . ?
O2' C1' C9' 120.0(2) . . ?
O27 C1' O2' 115.6(2) . . ?
O27 C1' C9' 124.4(3) . . ?
O1 C2 C3 116.6(2) . . ?
O19 C2 O1 117.1(2) . . ?
O19 C2 C3 126.4(3) . . ?
C2 C3 C12' 120.9(3) . . ?
C4 C3 C2 118.6(2) . . ?
C4 C3 C12' 120.2(3) . . ?
C10' C4' C3' 114.6(2) . . ?
C12' C4' C10' 125.2(3) . . ?
C12' C4' C3' 120.1(2) . . ?
O28 C6' C5' 116.5(2) . . ?
O28 C6' C7' 120.9(2) . . ?
C7' C6' C5' 122.6(2) . . ?
C10' C5' C6' 116.7(2) . . ?
C10' C5' C11' 125.1(2) . . ?
C6' C5' C11' 118.2(2) . . ?
C8' C7' C6' 119.9(3) . . ?
C8' C7' H7' 120.1 . . ?
C6' C7' H7' 120.1 . . ?
O1 C6 C7 109.6(2) . . ?
C5 C6 O1 121.0(2) . . ?
C5 C6 C7 129.2(3) . . ?
C3 C12' H12' 119.9 . . ?
C4' C12' C3 120.1(3) . . ?
C4' C12' H12' 119.9 . . ?
O18 C4 C3 121.5(2) . . ?
O18 C4 C5 115.0(2) . . ?
C3 C4 C5 123.5(3) . . ?
O2' C3' C4' 111.4(2) . . ?
O2' C3' C13' 108.6(2) . . ?
O18 C3' O2' 99.59(19) . . ?
O18 C3' C4' 115.1(2) . . ?
O18 C3' C13' 107.3(2) . . ?
C4' C3' C13' 113.8(2) . . ?
C6 C5 C4 116.0(3) . . ?
C6 C5 C12 123.7(3) . . ?
C4 C5 C12 120.2(3) . . ?
C5' C11' H11A 109.5 . . ?
C5' C11' H11B 109.5 . . ?
C5' C11' H11C 109.5 . . ?
H11A C11' H11B 109.5 . . ?
H11A C11' H11C 109.5 . . ?
H11B C11' H11C 109.5 . . ?
C6 C7 H7A 109.8 . . ?
C6 C7 H7B 109.8 . . ?
C6 C7 C8 109.5(2) . . ?
H7A C7 H7B 108.2 . . ?
C8 C7 H7A 109.8 . . ?
C8 C7 H7B 109.8 . . ?
C7 C8 H8A 108.5 . . ?
C7 C8 H8B 108.5 . . ?
H8A C8 H8B 107.5 . . ?
C9 C8 C7 115.2(2) . . ?
C9 C8 H8A 108.5 . . ?
C9 C8 H8B 108.5 . . ?
C8 C9 H9A 109.3 . . ?
C8 C9 H9B 109.3 . . ?
C8 C9 C10 111.6(2) . . ?
H9A C9 H9B 108.0 . . ?
C10 C9 H9A 109.3 . . ?
C10 C9 H9B 109.3 . . ?
C3' C13' H13A 109.5 . . ?
C3' C13' H13B 109.5 . . ?
C3' C13' H13C 109.5 . . ?
H13A C13' H13B 109.5 . . ?
H13A C13' H13C 109.5 . . ?
H13B C13' H13C 109.5 . . ?
C5 C12 H12A 109.5 . . ?
C5 C12 H12B 109.5 . . ?
C5 C12 H12C 109.5 . . ?
H12A C12 H12B 109.5 . . ?
H12A C12 H12C 109.5 . . ?
H12B C12 H12C 109.5 . . ?
C9 C10 H10A 108.7 . . ?
C9 C10 H10B 108.7 . . ?
H10A C10 H10B 107.6 . . ?
C11 C10 C9 114.1(3) . . ?
C11 C10 H10A 108.7 . . ?
C11 C10 H10B 108.7 . . ?
C10 C11 H11D 109.5 . . ?
C10 C11 H11E 109.5 . . ?
C10 C11 H11F 109.5 . . ?
H11D C11 H11E 109.5 . . ?
H11D C11 H11F 109.5 . . ?
H11E C11 H11F 109.5 . . ?

loop_
_geom_bond_atom_site_label_1
_geom_bond_atom_site_label_2
_geom_bond_distance
_geom_bond_site_symmetry_2
_geom_bond_publ_flag
O1 C2 1.370(3) . ?
O1 C6 1.366(3) . ?
O2' C1' 1.356(3) . ?
O2' C3' 1.452(3) . ?
O19 C2 1.217(3) . ?
O28 H28 0.8200 . ?
O28 C6' 1.354(3) . ?
O18 C4 1.352(3) . ?
O18 C3' 1.442(3) . ?
O29 H29 0.8200 . ?
O29 C8' 1.348(3) . ?
O27 C1' 1.229(3) . ?
C9' C8' 1.406(4) . ?
C9' C10' 1.428(4) . ?
C9' C1' 1.446(4) . ?
C8' C7' 1.384(4) . ?
C10' C4' 1.482(4) . ?
C10' C5' 1.383(4) . ?
C2 C3 1.431(4) . ?
C3 C12' 1.441(4) . ?
C3 C4 1.364(4) . ?
C4' C12' 1.343(4) . ?
C4' C3' 1.495(4) . ?
C6' C5' 1.416(4) . ?
C6' C7' 1.388(4) . ?
C5' C11' 1.507(4) . ?
C7' H7' 0.9300 . ?
C6 C5 1.365(4) . ?
C6 C7 1.488(4) . ?
C12' H12' 0.9300 . ?
C4 C5 1.428(4) . ?
C3' C13' 1.508(4) . ?
C5 C12 1.493(4) . ?
C11' H11A 0.9600 . ?
C11' H11B 0.9600 . ?
C11' H11C 0.9600 . ?
C7 H7A 0.9700 . ?
C7 H7B 0.9700 . ?
C7 C8 1.535(4) . ?
C8 H8A 0.9700 . ?
C8 H8B 0.9700 . ?
C8 C9 1.514(4) . ?
C9 H9A 0.9700 . ?
C9 H9B 0.9700 . ?
C9 C10 1.527(4) . ?
C13' H13A 0.9600 . ?
C13' H13B 0.9600 . ?
C13' H13C 0.9600 . ?
C12 H12A 0.9600 . ?
C12 H12B 0.9600 . ?
C12 H12C 0.9600 . ?
C10 H10A 0.9700 . ?
C10 H10B 0.9700 . ?
C10 C11 1.509(4) . ?
C11 H11D 0.9600 . ?
C11 H11E 0.9600 . ?
C11 H11F 0.9600 . ?

loop_
_geom_torsion_atom_site_label_1
_geom_torsion_atom_site_label_2
_geom_torsion_atom_site_label_3
_geom_torsion_atom_site_label_4
_geom_torsion
_geom_torsion_site_symmetry_1
_geom_torsion_site_symmetry_2
_geom_torsion_site_symmetry_3
_geom_torsion_site_symmetry_4
_geom_torsion_publ_flag
O1 C2 C3 C12' -177.0(2) . . . . ?
O1 C2 C3 C4 -2.8(4) . . . . ?
O1 C6 C5 C4 0.7(4) . . . . ?
O1 C6 C5 C12 177.4(3) . . . . ?
O1 C6 C7 C8 -71.2(3) . . . . ?
O19 C2 C3 C12' 3.3(4) . . . . ?
O19 C2 C3 C4 177.5(3) . . . . ?
O28 C6' C5' C10' 178.8(2) . . . . ?
O28 C6' C5' C11' 0.2(4) . . . . ?
O28 C6' C7' C8' -178.2(3) . . . . ?
O18 C4 C5 C6 -179.8(2) . . . . ?
O18 C4 C5 C12 3.3(4) . . . . ?
O29 C8' C7' C6' 179.7(3) . . . . ?
C9' C8' C7' C6' 0.6(4) . . . . ?
C9' C10' C4' C12' 141.5(3) . . . . ?
C9' C10' C4' C3' -34.3(3) . . . . ?
C9' C10' C5' C6' -1.8(4) . . . . ?
C9' C10' C5' C11' 176.7(3) . . . . ?
C8' C9' C10' C4' -173.0(2) . . . . ?
C8' C9' C10' C5' 4.7(4) . . . . ?
C8' C9' C1' O2' -174.3(2) . . . . ?
C8' C9' C1' O27 4.9(4) . . . . ?
C10' C9' C8' O29 176.8(2) . . . . ?
C10' C9' C8' C7' -4.1(4) . . . . ?
C10' C9' C1' O2' 7.2(4) . . . . ?
C10' C9' C1' O27 -173.7(3) . . . . ?
C10' C4' C12' C3 -171.4(2) . . . . ?
C10' C4' C3' O2' 50.4(3) . . . . ?
C10' C4' C3' O18 162.8(2) . . . . ?
C10' C4' C3' C13' -72.8(3) . . . . ?
C1' O2' C3' O18 -160.4(2) . . . . ?
C1' O2' C3' C4' -38.5(3) . . . . ?
C1' O2' C3' C13' 87.6(3) . . . . ?
C1' C9' C8' O29 -1.7(4) . . . . ?
C1' C9' C8' C7' 177.4(2) . . . . ?
C1' C9' C10' C4' 5.6(4) . . . . ?
C1' C9' C10' C5' -176.7(3) . . . . ?
C2 O1 C6 C5 -4.7(4) . . . . ?
C2 O1 C6 C7 170.7(2) . . . . ?
C2 C3 C12' C4' 179.2(3) . . . . ?
C2 C3 C4 O18 -178.9(2) . . . . ?
C2 C3 C4 C5 -0.9(4) . . . . ?
C3 C4 C5 C6 2.0(4) . . . . ?
C3 C4 C5 C12 -174.9(3) . . . . ?
C4' C10' C5' C6' 175.7(3) . . . . ?
C4' C10' C5' C11' -5.8(4) . . . . ?
C5' C10' C4' C12' -36.1(4) . . . . ?
C5' C10' C4' C3' 148.0(3) . . . . ?
C5' C6' C7' C8' 2.5(4) . . . . ?
C7' C6' C5' C10' -1.9(4) . . . . ?
C7' C6' C5' C11' 179.5(3) . . . . ?
C6 O1 C2 O19 -174.6(2) . . . . ?
C6 O1 C2 C3 5.7(3) . . . . ?
C6 C7 C8 C9 165.7(2) . . . . ?
C12' C3 C4 O18 -4.7(4) . . . . ?
C12' C3 C4 C5 173.3(3) . . . . ?
C12' C4' C3' O2' -125.7(3) . . . . ?
C12' C4' C3' O18 -13.3(4) . . . . ?
C12' C4' C3' C13' 111.1(3) . . . . ?
C4 O18 C3' O2' 133.2(2) . . . . ?
C4 O18 C3' C4' 14.0(4) . . . . ?
C4 O18 C3' C13' -113.8(3) . . . . ?
C4 C3 C12' C4' 5.1(4) . . . . ?
C3' O2' C1' O27 -168.7(2) . . . . ?
C3' O2' C1' C9' 10.6(4) . . . . ?
C3' O18 C4 C3 -5.4(4) . . . . ?
C3' O18 C4 C5 176.4(2) . . . . ?
C3' C4' C12' C3 4.3(4) . . . . ?
C5 C6 C7 C8 103.7(3) . . . . ?
C7 C6 C5 C4 -173.7(3) . . . . ?
C7 C6 C5 C12 3.1(5) . . . . ?
C7 C8 C9 C10 -178.0(3) . . . . ?
C8 C9 C10 C11 -72.4(3) . . . . ?
